data_7037855
loop_
_publ_author_name
'Li, Peng-Fei'
'Qian, Chenxi'
'Lough, Alan J.'
'Ozin, Geoffrey A.'
'Seferos, Dwight S.'

_publ_section_title
;
 Permanently porous hydrogen-bonded frameworks of rod-like thiophenes,
 selenophenes, and tellurophenes capped with MIDA boronates.
;
_journal_issue 24
_journal_name_full 'Dalton transactions (Cambridge, England : 2003)'
_journal_page_first 9754
_journal_page_last 9757
_journal_paper_doi 10.1039/c5dt04960a
_journal_volume 45
_journal_year 2016
_chemical_formula_moiety 'C38 H54 N2 O2 S2'
_chemical_formula_sum 'C38 H54 N2 O2 S2'
_chemical_formula_weight 634.95
_space_group_crystal_system triclinic
_space_group_IT_number 2
_space_group_name_Hall '-P 1'
_space_group_name_H-M_alt 'P -1'
_symmetry_space_group_name_Hall '-P 1'
_symmetry_space_group_name_H-M 'P -1'
_atom_sites_solution_hydrogens geom
_audit_block_doi 10.5517/cc1jqllf
_audit_creation_method SHELXL-2014/7
_audit_update_record
;
2015-09-01 deposited with the CCDC.
2015-12-23 downloaded from the CCDC.
;
_cell_angle_alpha 87.196(2)
_cell_angle_beta 85.342(2)
_cell_angle_gamma 74.748(2)
_cell_formula_units_Z 1
_cell_length_a 4.6497(2)
_cell_length_b 6.8344(3)
_cell_length_c 27.9597(12)
_cell_measurement_reflns_used 8611
_cell_measurement_temperature 147(2)
_cell_measurement_theta_max 66.51
_cell_measurement_theta_min 3.17
_cell_volume 854.02(6)
_computing_cell_refinement APEX2
_computing_data_collection 'APEX2 (Bruker, 2007)'
_computing_data_reduction 'SAINT (Bruker, 2007)'
_computing_molecular_graphics 'PLATON (Spek, 2009)'
_computing_publication_material 'SHELXTL (Sheldrick, 2008)'
_computing_structure_refinement 'SHELXL-2014/7 (Sheldrick, 2014)'
_computing_structure_solution 'SHELXT (Sheldrick, 2008)'
_diffrn_ambient_temperature 147(2)
_diffrn_measured_fraction_theta_full 0.975
_diffrn_measured_fraction_theta_max 0.975
_diffrn_measurement_device_type 'Bruker Kappa APEX-DUO CCD'
_diffrn_measurement_method '\f and \w scans'
_diffrn_radiation_type CuK\a
_diffrn_radiation_wavelength 1.54178
_diffrn_reflns_av_R_equivalents 0.0562
_diffrn_reflns_av_unetI/netI 0.0295
_diffrn_reflns_Laue_measured_fraction_full 0.975
_diffrn_reflns_Laue_measured_fraction_max 0.975
_diffrn_reflns_limit_h_max 5
_diffrn_reflns_limit_h_min -5
_diffrn_reflns_limit_k_max 8
_diffrn_reflns_limit_k_min -8
_diffrn_reflns_limit_l_max 33
_diffrn_reflns_limit_l_min -33
_diffrn_reflns_number 25447
_diffrn_reflns_point_group_measured_fraction_full 0.975
_diffrn_reflns_point_group_measured_fraction_max 0.975
_diffrn_reflns_theta_full 67.522
_diffrn_reflns_theta_max 67.522
_diffrn_reflns_theta_min 3.173
_diffrn_source 'Bruker ImuS with multi-layer optics'
_exptl_absorpt_coefficient_mu 1.680
_exptl_absorpt_correction_T_max 0.7529
_exptl_absorpt_correction_T_min 0.6132
_exptl_absorpt_correction_type multi-scan
_exptl_absorpt_process_details 'SADABS (Sheldrick, 1996)'
_exptl_crystal_colour orange
_exptl_crystal_density_diffrn 1.235
_exptl_crystal_description needle
_exptl_crystal_F_000 344
_exptl_crystal_size_max 0.390
_exptl_crystal_size_mid 0.100
_exptl_crystal_size_min 0.020
_refine_diff_density_max 0.212
_refine_diff_density_min -0.265
_refine_diff_density_rms 0.040
_refine_ls_extinction_method none
_refine_ls_goodness_of_fit_ref 1.081
_refine_ls_hydrogen_treatment constr
_refine_ls_matrix_type full
_refine_ls_number_parameters 218
_refine_ls_number_reflns 3022
_refine_ls_number_restraints 0
_refine_ls_restrained_S_all 1.081
_refine_ls_R_factor_all 0.0547
_refine_ls_R_factor_gt 0.0443
_refine_ls_shift/su_max 0.000
_refine_ls_shift/su_mean 0.000
_refine_ls_structure_factor_coef Fsqd
_refine_ls_weighting_details 'w=1/[\s^2^(Fo^2^)+(0.0451P)^2^+0.5785P] where P=(Fo^2^+2Fc^2^)/3'
_refine_ls_weighting_scheme calc
_refine_ls_wR_factor_gt 0.1168
_refine_ls_wR_factor_ref 0.1222
_reflns_Friedel_coverage 0.000
_reflns_number_gt 2487
_reflns_number_total 3022
_reflns_threshold_expression 'I > 2\s(I)'
_cod_data_source_file c5dt04960a2.cif
_cod_data_source_block d1550_a
_cod_depositor_comments 'Adding full bibliography for 7037855--7037858.cif.'
_cod_database_code 7037855
_shelx_shelxl_version_number 2014/7
_shelx_space_group_comment
; 
The symmetry employed for this shelxl refinement is uniquely defined 
by the following loop, which should always be used as a source of 
symmetry information in preference to the above space-group names. 
They are only intended as comments. 
;
_shelx_estimated_absorpt_t_min 0.560
_shelx_estimated_absorpt_t_max 0.967

loop_
_space_group_symop_operation_xyz
'x, y, z'
'-x, -y, -z'

loop_
_atom_site_label
_atom_site_type_symbol
_atom_site_fract_x
_atom_site_fract_y
_atom_site_fract_z
_atom_site_U_iso_or_equiv
_atom_site_adp_type
_atom_site_occupancy
_atom_site_site_symmetry_order
_atom_site_calc_flag
_atom_site_refinement_flags_posn
_atom_site_refinement_flags_adp
_atom_site_refinement_flags_occupancy
_atom_site_disorder_assembly
_atom_site_disorder_group
S1 S 0.9030(6) 0.8895(4) 0.58856(10) 0.0280(4) Uani 0.5 1 d . . P A 1
S2 S 0.4646(7) 0.3492(3) 0.65443(8) 0.0290(5) Uani 0.5 1 d . . P B 1
O1 O 0.881(2) 0.8823(13) 0.5737(2) 0.043(2) Uani 0.5 1 d . . P A 2
O2 O 0.438(3) 0.3589(15) 0.6534(4) 0.075(3) Uani 0.5 1 d . . P B 2
N1 N 0.6665(4) 0.6154(3) 0.61459(7) 0.0417(5) Uani 1 1 d . . . . .
C1 C 0.5511(4) 0.5834(3) 0.43605(8) 0.0368(6) Uani 1 1 d . . . . .
C2 C 0.6977(5) 0.7327(3) 0.44127(9) 0.0419(6) Uani 1 1 d . . . . .
H2A H 0.7562 0.8041 0.4138 0.050 Uiso 1 1 calc R U . . .
C3 C 0.7598(5) 0.7784(3) 0.48690(9) 0.0416(6) Uani 1 1 d . . . . .
H3A H 0.8595 0.8814 0.4899 0.050 Uiso 1 1 calc R U . . .
C4 C 0.6798(4) 0.6777(3) 0.52748(9) 0.0385(6) Uani 1 1 d . . . . .
C5 C 0.5321(4) 0.5235(3) 0.52302(8) 0.0350(5) Uani 1 1 d . . . . .
C6 C 0.7488(5) 0.7277(4) 0.57541(10) 0.0442(7) Uani 1 1 d . . . . .
C7 C 0.5196(5) 0.4628(3) 0.61184(9) 0.0415(6) Uani 1 1 d . . . . .
C8 C 0.7335(5) 0.6655(5) 0.66288(10) 0.0612(9) Uani 1 1 d . . . . .
H8A H 0.9095 0.7223 0.6597 0.073 Uiso 1 1 calc R U . . .
H8B H 0.7846 0.5396 0.6830 0.073 Uiso 1 1 calc R U . . .
C9 C 0.4704(5) 0.8179(4) 0.68781(9) 0.0412(6) Uani 1 1 d . . . . .
H9A H 0.3703 0.9191 0.6638 0.049 Uiso 1 1 calc R U . . .
H9B H 0.3235 0.7463 0.7022 0.049 Uiso 1 1 calc R U . . .
C10 C 0.5735(4) 0.9266(3) 0.72691(8) 0.0332(5) Uani 1 1 d . . . . .
H10A H 0.6736 0.8247 0.7507 0.040 Uiso 1 1 calc R U . . .
H10B H 0.7218 0.9967 0.7123 0.040 Uiso 1 1 calc R U . . .
C11 C 0.3172(4) 1.0809(3) 0.75254(7) 0.0294(5) Uani 1 1 d . . . . .
H11A H 0.1948 1.0079 0.7734 0.035 Uiso 1 1 calc R U . . .
H11B H 0.1882 1.1622 0.7283 0.035 Uiso 1 1 calc R U . . .
C12 C 0.4239(4) 1.2235(3) 0.78302(7) 0.0286(5) Uani 1 1 d . . . . .
H12A H 0.5437 1.1424 0.8083 0.034 Uiso 1 1 calc R U . . .
H12B H 0.5563 1.2900 0.7625 0.034 Uiso 1 1 calc R U . . .
C13 C 0.1713(4) 1.3866(3) 0.80673(7) 0.0292(5) Uani 1 1 d . . . . .
H13A H 0.0454 1.4635 0.7816 0.035 Uiso 1 1 calc R U . . .
H13B H 0.0447 1.3204 0.8286 0.035 Uiso 1 1 calc R U . . .
C14 C 0.2810(4) 1.5341(3) 0.83501(7) 0.0283(5) Uani 1 1 d . . . . .
H14A H 0.3986 1.6053 0.8127 0.034 Uiso 1 1 calc R U . . .
H14B H 0.4164 1.4560 0.8588 0.034 Uiso 1 1 calc R U . . .
C15 C 0.0322(5) 1.6916(3) 0.86124(7) 0.0303(5) Uani 1 1 d . . . . .
H15A H -0.1066 1.7674 0.8376 0.036 Uiso 1 1 calc R U . . .
H15B H -0.0818 1.6208 0.8843 0.036 Uiso 1 1 calc R U . . .
C16 C 0.1441(4) 1.8417(3) 0.88817(7) 0.0290(5) Uani 1 1 d . . . . .
H16A H 0.2555 1.9139 0.8650 0.035 Uiso 1 1 calc R U . . .
H16B H 0.2854 1.7657 0.9114 0.035 Uiso 1 1 calc R U . . .
C17 C -0.1038(5) 1.9978(3) 0.91511(7) 0.0302(5) Uani 1 1 d . . . . .
H17A H -0.2498 2.0697 0.8921 0.036 Uiso 1 1 calc R U . . .
H17B H -0.2096 1.9260 0.9393 0.036 Uiso 1 1 calc R U . . .
C18 C 0.0071(5) 2.1533(3) 0.94029(8) 0.0337(5) Uani 1 1 d . . . . .
H18A H 0.1156 2.2241 0.9163 0.040 Uiso 1 1 calc R U . . .
H18B H 0.1499 2.0821 0.9638 0.040 Uiso 1 1 calc R U . . .
C19 C -0.2451(6) 2.3102(3) 0.96625(9) 0.0429(6) Uani 1 1 d . . . . .
H19A H -0.1619 2.4077 0.9813 0.064 Uiso 1 1 calc R U . . .
H19B H -0.3483 2.2417 0.9910 0.064 Uiso 1 1 calc R U . . .
H19C H -0.3869 2.3818 0.9432 0.064 Uiso 1 1 calc R U . . .

loop_
_atom_site_aniso_label
_atom_site_aniso_U_11
_atom_site_aniso_U_22
_atom_site_aniso_U_33
_atom_site_aniso_U_23
_atom_site_aniso_U_13
_atom_site_aniso_U_12
S1 0.0252(7) 0.0216(6) 0.0391(12) -0.0076(7) -0.0073(8) -0.0069(5)
S2 0.0500(11) 0.0226(9) 0.0147(9) -0.0010(7) -0.0010(8) -0.0103(8)
O1 0.041(3) 0.044(3) 0.051(5) -0.008(3) -0.011(3) -0.020(2)
O2 0.094(7) 0.077(6) 0.060(6) 0.000(5) -0.005(5) -0.029(5)
N1 0.0232(9) 0.0467(11) 0.0518(12) -0.0334(10) -0.0119(9) 0.0051(8)
C1 0.0220(10) 0.0342(12) 0.0480(13) -0.0241(10) -0.0124(9) 0.0106(9)
C2 0.0291(11) 0.0335(12) 0.0591(15) -0.0236(11) -0.0139(10) 0.0062(9)
C3 0.0256(11) 0.0349(12) 0.0612(16) -0.0267(11) -0.0143(11) 0.0054(9)
C4 0.0179(10) 0.0339(12) 0.0600(15) -0.0308(11) -0.0118(10) 0.0077(9)
C5 0.0174(10) 0.0307(11) 0.0522(14) -0.0265(10) -0.0101(9) 0.0087(8)
C6 0.0219(11) 0.0414(13) 0.0650(17) -0.0370(12) -0.0138(11) 0.0092(10)
C7 0.0327(12) 0.0316(12) 0.0523(15) -0.0235(11) -0.0184(11) 0.0142(9)
C8 0.0328(13) 0.0769(19) 0.0669(18) -0.0559(15) -0.0209(12) 0.0128(12)
C9 0.0258(11) 0.0464(13) 0.0491(14) -0.0297(11) -0.0103(10) 0.0020(10)
C10 0.0264(11) 0.0365(12) 0.0357(12) -0.0169(9) -0.0064(9) -0.0025(9)
C11 0.0264(10) 0.0309(11) 0.0297(10) -0.0115(8) -0.0010(8) -0.0038(8)
C12 0.0256(10) 0.0305(11) 0.0292(10) -0.0110(8) -0.0018(8) -0.0047(8)
C13 0.0279(10) 0.0295(11) 0.0293(11) -0.0083(8) -0.0009(8) -0.0048(8)
C14 0.0273(10) 0.0268(10) 0.0307(11) -0.0083(8) -0.0002(8) -0.0064(8)
C15 0.0289(10) 0.0282(11) 0.0326(11) -0.0087(8) -0.0003(9) -0.0047(8)
C16 0.0285(10) 0.0277(10) 0.0305(11) -0.0082(8) -0.0003(9) -0.0061(8)
C17 0.0299(11) 0.0271(10) 0.0315(11) -0.0088(8) -0.0016(9) -0.0024(8)
C18 0.0365(12) 0.0298(11) 0.0333(11) -0.0091(9) -0.0039(9) -0.0044(9)
C19 0.0489(14) 0.0333(12) 0.0431(13) -0.0160(10) -0.0038(11) -0.0019(10)

loop_
_atom_type_symbol
_atom_type_description
_atom_type_scat_dispersion_real
_atom_type_scat_dispersion_imag
_atom_type_scat_source
C C 0.0181 0.0091 'International Tables Vol C Tables 4.2.6.8 and 6.1.1.4'
H H 0.0000 0.0000 'International Tables Vol C Tables 4.2.6.8 and 6.1.1.4'
N N 0.0311 0.0180 'International Tables Vol C Tables 4.2.6.8 and 6.1.1.4'
O O 0.0492 0.0322 'International Tables Vol C Tables 4.2.6.8 and 6.1.1.4'
S S 0.3331 0.5567 'International Tables Vol C Tables 4.2.6.8 and 6.1.1.4'

loop_
_citation_id
_citation_doi
_citation_year
1 10.1039/C5TC02753E 2015

loop_
_geom_angle_atom_site_label_1
_geom_angle_atom_site_label_2
_geom_angle_atom_site_label_3
_geom_angle
_geom_angle_site_symmetry_1
_geom_angle_site_symmetry_3
C6 N1 C7 124.75(19) . .
C6 N1 C8 117.4(2) . .
C7 N1 C8 117.8(2) . .
C2 C1 C5 119.6(2) . 2_666
C2 C1 C7 120.4(2) . 2_666
C5 C1 C7 120.0(2) 2_666 2_666
C1 C2 C3 120.2(3) . .
C1 C2 H2A 119.9 . .
C3 C2 H2A 119.9 . .
C4 C3 C2 121.5(2) . .
C4 C3 H3A 119.2 . .
C2 C3 H3A 119.2 . .
C3 C4 C5 119.3(2) . .
C3 C4 C6 120.7(2) . .
C5 C4 C6 120.0(2) . .
C1 C5 C5 119.8(3) 2_666 2_666
C1 C5 C4 120.7(2) 2_666 .
C5 C5 C4 119.5(3) 2_666 .
O1 C6 N1 130.1(3) . .
O1 C6 C4 112.8(4) . .
N1 C6 C4 117.1(2) . .
N1 C6 S1 114.2(2) . .
C4 C6 S1 128.7(3) . .
N1 C7 O2 121.4(5) . .
N1 C7 S2 119.3(2) . .
N1 C7 C1 117.5(2) . 2_666
O2 C7 C1 121.1(5) . 2_666
S2 C7 C1 123.0(2) . 2_666
N1 C8 C9 112.19(18) . .
N1 C8 H8A 109.2 . .
C9 C8 H8A 109.2 . .
N1 C8 H8B 109.2 . .
C9 C8 H8B 109.2 . .
H8A C8 H8B 107.9 . .
C10 C9 C8 111.19(17) . .
C10 C9 H9A 109.4 . .
C8 C9 H9A 109.4 . .
C10 C9 H9B 109.4 . .
C8 C9 H9B 109.4 . .
H9A C9 H9B 108.0 . .
C11 C10 C9 112.80(16) . .
C11 C10 H10A 109.0 . .
C9 C10 H10A 109.0 . .
C11 C10 H10B 109.0 . .
C9 C10 H10B 109.0 . .
H10A C10 H10B 107.8 . .
C10 C11 C12 112.92(16) . .
C10 C11 H11A 109.0 . .
C12 C11 H11A 109.0 . .
C10 C11 H11B 109.0 . .
C12 C11 H11B 109.0 . .
H11A C11 H11B 107.8 . .
C13 C12 C11 113.79(16) . .
C13 C12 H12A 108.8 . .
C11 C12 H12A 108.8 . .
C13 C12 H12B 108.8 . .
C11 C12 H12B 108.8 . .
H12A C12 H12B 107.7 . .
C14 C13 C12 113.27(16) . .
C14 C13 H13A 108.9 . .
C12 C13 H13A 108.9 . .
C14 C13 H13B 108.9 . .
C12 C13 H13B 108.9 . .
H13A C13 H13B 107.7 . .
C13 C14 C15 114.12(16) . .
C13 C14 H14A 108.7 . .
C15 C14 H14A 108.7 . .
C13 C14 H14B 108.7 . .
C15 C14 H14B 108.7 . .
H14A C14 H14B 107.6 . .
C16 C15 C14 113.60(16) . .
C16 C15 H15A 108.8 . .
C14 C15 H15A 108.8 . .
C16 C15 H15B 108.8 . .
C14 C15 H15B 108.8 . .
H15A C15 H15B 107.7 . .
C15 C16 C17 113.79(16) . .
C15 C16 H16A 108.8 . .
C17 C16 H16A 108.8 . .
C15 C16 H16B 108.8 . .
C17 C16 H16B 108.8 . .
H16A C16 H16B 107.7 . .
C18 C17 C16 113.75(17) . .
C18 C17 H17A 108.8 . .
C16 C17 H17A 108.8 . .
C18 C17 H17B 108.8 . .
C16 C17 H17B 108.8 . .
H17A C17 H17B 107.7 . .
C17 C18 C19 112.88(18) . .
C17 C18 H18A 109.0 . .
C19 C18 H18A 109.0 . .
C17 C18 H18B 109.0 . .
C19 C18 H18B 109.0 . .
H18A C18 H18B 107.8 . .
C18 C19 H19A 109.5 . .
C18 C19 H19B 109.5 . .
H19A C19 H19B 109.5 . .
C18 C19 H19C 109.5 . .
H19A C19 H19C 109.5 . .
H19B C19 H19C 109.5 . .

loop_
_geom_bond_atom_site_label_1
_geom_bond_atom_site_label_2
_geom_bond_distance
_geom_bond_site_symmetry_2
S1 C6 1.540(4) .
S2 C7 1.432(4) .
O1 C6 1.352(9) .
O2 C7 1.410(10) .
N1 C6 1.393(3) .
N1 C7 1.397(3) .
N1 C8 1.486(3) .
C1 C2 1.387(3) .
C1 C5 1.410(3) 2_666
C1 C7 1.473(3) 2_666
C2 C3 1.398(3) .
C2 H2A 0.9500 .
C3 C4 1.374(4) .
C3 H3A 0.9500 .
C4 C5 1.416(3) .
C4 C6 1.479(3) .
C5 C1 1.410(3) 2_666
C5 C5 1.415(4) 2_666
C7 C1 1.473(3) 2_666
C8 C9 1.526(3) .
C8 H8A 0.9900 .
C8 H8B 0.9900 .
C9 C10 1.526(3) .
C9 H9A 0.9900 .
C9 H9B 0.9900 .
C10 C11 1.523(3) .
C10 H10A 0.9900 .
C10 H10B 0.9900 .
C11 C12 1.525(3) .
C11 H11A 0.9900 .
C11 H11B 0.9900 .
C12 C13 1.523(3) .
C12 H12A 0.9900 .
C12 H12B 0.9900 .
C13 C14 1.522(3) .
C13 H13A 0.9900 .
C13 H13B 0.9900 .
C14 C15 1.523(3) .
C14 H14A 0.9900 .
C14 H14B 0.9900 .
C15 C16 1.520(3) .
C15 H15A 0.9900 .
C15 H15B 0.9900 .
C16 C17 1.525(3) .
C16 H16A 0.9900 .
C16 H16B 0.9900 .
C17 C18 1.521(3) .
C17 H17A 0.9900 .
C17 H17B 0.9900 .
C18 C19 1.525(3) .
C18 H18A 0.9900 .
C18 H18B 0.9900 .
C19 H19A 0.9800 .
C19 H19B 0.9800 .
C19 H19C 0.9800 .

loop_
_geom_torsion_atom_site_label_1
_geom_torsion_atom_site_label_2
_geom_torsion_atom_site_label_3
_geom_torsion_atom_site_label_4
_geom_torsion
_geom_torsion_site_symmetry_1
_geom_torsion_site_symmetry_4
C5 C1 C2 C3 -0.7(3) 2_666 .
C7 C1 C2 C3 178.90(18) 2_666 .
C1 C2 C3 C4 0.3(3) . .
C2 C3 C4 C5 0.3(3) . .
C2 C3 C4 C6 179.70(18) . .
C3 C4 C5 C1 179.60(18) . 2_666
C6 C4 C5 C1 0.2(3) . 2_666
C3 C4 C5 C5 -0.4(3) . 2_666
C6 C4 C5 C5 -179.8(2) . 2_666
C7 N1 C6 O1 177.4(5) . .
C8 N1 C6 O1 -1.0(6) . .
C7 N1 C6 C4 -1.3(3) . .
C8 N1 C6 C4 -179.65(17) . .
C7 N1 C6 S1 178.91(19) . .
C8 N1 C6 S1 0.5(3) . .
C3 C4 C6 O1 2.6(5) . .
C5 C4 C6 O1 -178.0(4) . .
C3 C4 C6 N1 -178.52(18) . .
C5 C4 C6 N1 0.9(3) . .
C3 C4 C6 S1 1.3(3) . .
C5 C4 C6 S1 -179.3(2) . .
C6 N1 C7 O2 -178.5(5) . .
C8 N1 C7 O2 -0.2(6) . .
C6 N1 C7 S2 175.9(2) . .
C8 N1 C7 S2 -5.7(3) . .
C6 N1 C7 C1 0.5(3) . 2_666
C8 N1 C7 C1 178.87(17) . 2_666
C6 N1 C8 C9 93.4(3) . .
C7 N1 C8 C9 -85.1(3) . .
N1 C8 C9 C10 -158.6(2) . .
C8 C9 C10 C11 179.8(2) . .
C9 C10 C11 C12 -166.57(19) . .
C10 C11 C12 C13 176.75(18) . .
C11 C12 C13 C14 -177.14(17) . .
C12 C13 C14 C15 -176.87(17) . .
C13 C14 C15 C16 -178.35(17) . .
C14 C15 C16 C17 -179.13(17) . .
C15 C16 C17 C18 -177.54(17) . .
C16 C17 C18 C19 178.98(18) . .
